data_7244715
loop_
_publ_author_name
'Guo, Sheng-Qiang'
'Yang, Hui-Qing'
'Jiang, Yu-Zhen'
'Wang, Ai-Lian'
'Xu, Guo-Qiang'
'Luo, Yong-Chun'
'Chen, Zhao-Xu'
'Zheng, Haixue'
'Xu, Peng-Fei'

_publ_section_title
;
 Organophotoredox catalytic four-component radical-polar crossover cascade
 reactions for the stereoselective synthesis of \b-amido sulfones
;
_journal_issue 8
_journal_name_full 'Green Chemistry'
_journal_page_first 3120
_journal_page_last 3124
_journal_paper_doi 10.1039/D2GC00224H
_journal_volume 24
_journal_year 2022
_chemical_formula_moiety 'C17 H18 Br N O3 S'
_chemical_formula_sum 'C17 H18 Br N O3 S'
_chemical_formula_weight 396.29
_space_group_crystal_system monoclinic
_space_group_IT_number 14
_space_group_name_Hall '-P 2yn'
_space_group_name_H-M_alt 'P 1 21/n 1'
_atom_sites_solution_hydrogens geom
_atom_sites_solution_primary dual
_audit_creation_date 2021-05-21
_audit_creation_method
;
Olex2 1.3
(compiled 2020.11.12 svn.r5f609507 for OlexSys, GUI svn.r6272)
;
_audit_update_record
;
2021-12-08 deposited with the CCDC.	2022-03-15 downloaded from the CCDC.
;
_cell_angle_alpha 90
_cell_angle_beta 95.079(5)
_cell_angle_gamma 90
_cell_formula_units_Z 4
_cell_length_a 11.1683(5)
_cell_length_b 9.4026(4)
_cell_length_c 16.7625(9)
_cell_measurement_reflns_used 4131
_cell_measurement_temperature 303.84(10)
_cell_measurement_theta_max 26.9630
_cell_measurement_theta_min 2.2610
_cell_volume 1753.34(14)
_computing_cell_refinement 'CrysAlisPro 1.171.41.105a (Rigaku OD, 2021)'
_computing_data_collection 'CrysAlisPro 1.171.41.105a (Rigaku OD, 2021)'
_computing_data_reduction 'CrysAlisPro 1.171.41.105a (Rigaku OD, 2021)'
_computing_molecular_graphics 'Olex2 1.3 (Dolomanov et al., 2009)'
_computing_publication_material 'Olex2 1.3 (Dolomanov et al., 2009)'
_computing_structure_refinement 'SHELXL 2018/3 (Sheldrick, 2015)'
_computing_structure_solution 'SHELXT 2014/5 (Sheldrick, 2014)'
_diffrn_ambient_environment air
_diffrn_ambient_temperature 303.84(10)
_diffrn_detector 'Hybrid Pixel Array Detector'
_diffrn_detector_area_resol_mean 10.0000
_diffrn_detector_type HyPix
_diffrn_measured_fraction_theta_full 0.998
_diffrn_measured_fraction_theta_max 0.807
_diffrn_measurement_details
;
List of Runs (angles in degrees, time in seconds):

  # Type    Start    End  Width  t~exp~   \w     \q     \k     \f   Frames
#--------------------------------------------------------------------------
  1  \w    -24.00  15.00   1.00    1.56    --   -6.59  63.00 112.00   39
  2  \w     21.00  65.00   1.00    1.56    --   -6.59  63.00 112.00   44
  3  \w    -75.00 -16.00   1.00    1.56    --   -6.59 -63.00 -24.00   59
  4  \w    -17.00  27.00   1.00    1.56    --   -6.59 -99.00   0.00   44
  5  \w     -7.00  19.00   1.00    1.56    --   -6.59 -99.00-150.00   26
  6  \w    -18.00  27.00   1.00    1.56    --   -6.59 -99.00-180.00   45
;
_diffrn_measurement_device 'four-circle diffractometer'
_diffrn_measurement_device_type 'XtaLAB Synergy R, DW system, HyPix'
_diffrn_measurement_method '\w scans'
_diffrn_orient_matrix_type 'CrysAlisPro convention (1999,Acta A55,543-557)'
_diffrn_orient_matrix_UB_11 -0.0274928000
_diffrn_orient_matrix_UB_12 -0.0602255000
_diffrn_orient_matrix_UB_13 -0.0194389000
_diffrn_orient_matrix_UB_21 0.0223733000
_diffrn_orient_matrix_UB_22 -0.0435777000
_diffrn_orient_matrix_UB_23 0.0324895000
_diffrn_orient_matrix_UB_31 -0.0530155000
_diffrn_orient_matrix_UB_32 0.0128244000
_diffrn_orient_matrix_UB_33 0.0192520000
_diffrn_radiation_monochromator mirror
_diffrn_radiation_probe x-ray
_diffrn_radiation_type 'Mo K\a'
_diffrn_radiation_wavelength 0.71073
_diffrn_reflns_av_R_equivalents 0.0329
_diffrn_reflns_av_unetI/netI 0.0419
_diffrn_reflns_Laue_measured_fraction_full 0.998
_diffrn_reflns_Laue_measured_fraction_max 0.807
_diffrn_reflns_limit_h_max 15
_diffrn_reflns_limit_h_min -12
_diffrn_reflns_limit_k_max 12
_diffrn_reflns_limit_k_min -12
_diffrn_reflns_limit_l_max 21
_diffrn_reflns_limit_l_min -19
_diffrn_reflns_number 15290
_diffrn_reflns_point_group_measured_fraction_full 0.998
_diffrn_reflns_point_group_measured_fraction_max 0.807
_diffrn_reflns_theta_full 25.242
_diffrn_reflns_theta_max 30.983
_diffrn_reflns_theta_min 2.108
_diffrn_source 'Rotating-anode X-ray tube'
_diffrn_source_type 'Rigaku (Mo) X-ray Source'
_exptl_absorpt_coefficient_mu 2.477
_exptl_absorpt_correction_T_max 1.00000
_exptl_absorpt_correction_T_min 0.85156
_exptl_absorpt_correction_type multi-scan
_exptl_absorpt_process_details
;
CrysAlisPro 1.171.41.105a (Rigaku Oxford Diffraction, 2021)
Empirical absorption correction using spherical harmonics,
implemented in SCALE3 ABSPACK scaling algorithm.
;
_exptl_crystal_colour 'clear light colourless'
_exptl_crystal_colour_lustre clear
_exptl_crystal_colour_modifier light
_exptl_crystal_colour_primary colourless
_exptl_crystal_density_diffrn 1.501
_exptl_crystal_description block
_exptl_crystal_F_000 808
_exptl_crystal_size_max 0.12
_exptl_crystal_size_mid 0.07
_exptl_crystal_size_min 0.05
_refine_diff_density_max 0.330
_refine_diff_density_min -0.616
_refine_diff_density_rms 0.060
_refine_ls_extinction_method none
_refine_ls_goodness_of_fit_ref 1.025
_refine_ls_hydrogen_treatment constr
_refine_ls_matrix_type full
_refine_ls_number_parameters 210
_refine_ls_number_reflns 4500
_refine_ls_number_restraints 0
_refine_ls_restrained_S_all 1.025
_refine_ls_R_factor_all 0.0970
_refine_ls_R_factor_gt 0.0563
_refine_ls_shift/su_max 0.001
_refine_ls_shift/su_mean 0.000
_refine_ls_structure_factor_coef Fsqd
_refine_ls_weighting_details 'w=1/[\s^2^(Fo^2^)+(0.0475P)^2^+1.1822P] where P=(Fo^2^+2Fc^2^)/3'
_refine_ls_weighting_scheme calc
_refine_ls_wR_factor_gt 0.1118
_refine_ls_wR_factor_ref 0.1262
_reflns_Friedel_coverage 0.000
_reflns_number_gt 3001
_reflns_number_total 4500
_reflns_threshold_expression 'I > 2\s(I)'
_cod_data_source_file d2gc00224h2.cif
_cod_data_source_block guoshengqiang_0517_autored
_cod_depositor_comments 'Adding full bibliography for 7244715.cif.'
_cod_database_code 7244715
_shelx_shelxl_version_number 2018/3
_shelx_space_group_comment
;
The symmetry employed for this shelxl refinement is uniquely defined
by the following loop, which should always be used as a source of
symmetry information in preference to the above space-group names.
They are only intended as comments.
;
_reflns_odcompleteness_completeness 99.58
_reflns_odcompleteness_iscentric 1
_reflns_odcompleteness_theta 26.32
_olex2_refinement_description
;
1. Fixed Uiso
 At 1.2 times of:
  All C(H) groups, All N(H) groups
 At 1.5 times of:
  All C(H,H,H) groups
2.a Ternary CH refined with riding coordinates:
 C7(H7), C8(H8)
2.b Aromatic/amide H refined with riding coordinates:
 N1(H1), C2(H2), C3(H3), C4(H4), C5(H5), C6(H6), C13(H13), C15(H15), C16(H16),
 C17(H17)
2.c Idealised Me refined as rotating group:
 C10(H10A,H10B,H10C), C11(H11A,H11B,H11C)
;
_olex2_submission_special_instructions 'No special instructions were received'
_oxdiff_exptl_absorpt_empirical_details
;
Empirical correction (ABSPACK) includes:
- Absorption correction using spherical harmonics
- Frame scaling
;
_oxdiff_exptl_absorpt_empirical_full_max 1.116
_oxdiff_exptl_absorpt_empirical_full_min 0.864

loop_
_space_group_symop_operation_xyz
'x, y, z'
'-x+1/2, y+1/2, -z+1/2'
'-x, -y, -z'
'x-1/2, -y-1/2, z-1/2'

loop_
_atom_site_label
_atom_site_type_symbol
_atom_site_fract_x
_atom_site_fract_y
_atom_site_fract_z
_atom_site_U_iso_or_equiv
_atom_site_adp_type
_atom_site_occupancy
_atom_site_site_symmetry_order
_atom_site_calc_flag
_atom_site_refinement_flags_posn
_atom_site_refinement_flags_adp
_atom_site_refinement_flags_occupancy
_atom_site_disorder_assembly
_atom_site_disorder_group
Br1 Br 1.11213(4) 0.65584(6) 0.59176(4) 0.1164(3) Uani 1 1 d . . . . .
S1 S 0.61971(6) 0.67783(8) 0.51922(4) 0.04310(19) Uani 1 1 d . . . . .
O1 O 0.78355(18) 0.48308(18) 0.73638(14) 0.0589(6) Uani 1 1 d . . . . .
O2 O 0.56067(19) 0.7504(3) 0.45104(11) 0.0690(7) Uani 1 1 d . . . . .
O3 O 0.64757(18) 0.5294(2) 0.51236(12) 0.0599(6) Uani 1 1 d . . . . .
N1 N 0.68384(17) 0.68801(18) 0.71425(11) 0.0310(4) Uani 1 1 d . . . . .
H1 H 0.687127 0.779209 0.717696 0.037 Uiso 1 1 calc R U . . .
C1 C 0.4738(2) 0.6185(2) 0.73375(13) 0.0316(5) Uani 1 1 d . . . . .
C2 C 0.4645(3) 0.7192(3) 0.79386(15) 0.0424(6) Uani 1 1 d . . . . .
H2 H 0.523991 0.787771 0.803567 0.051 Uiso 1 1 calc R U . . .
C3 C 0.3665(3) 0.7173(3) 0.83920(16) 0.0519(7) Uani 1 1 d . . . . .
H3 H 0.360936 0.784991 0.879174 0.062 Uiso 1 1 calc R U . . .
C4 C 0.2780(3) 0.6175(3) 0.82602(17) 0.0546(8) Uani 1 1 d . . . . .
H4 H 0.211928 0.618227 0.856133 0.066 Uiso 1 1 calc R U . . .
C5 C 0.2875(3) 0.5160(3) 0.76773(17) 0.0530(7) Uani 1 1 d . . . . .
H5 H 0.228335 0.446708 0.759150 0.064 Uiso 1 1 calc R U . . .
C6 C 0.3848(2) 0.5165(3) 0.72176(15) 0.0421(6) Uani 1 1 d . . . . .
H6 H 0.390251 0.447587 0.682463 0.050 Uiso 1 1 calc R U . . .
C7 C 0.5744(2) 0.6232(2) 0.67813(13) 0.0292(5) Uani 1 1 d . . . . .
H7 H 0.593400 0.524806 0.664638 0.035 Uiso 1 1 calc R U . . .
C8 C 0.5247(2) 0.6981(3) 0.59955(13) 0.0338(5) Uani 1 1 d . . . . .
H8 H 0.450648 0.646822 0.581952 0.041 Uiso 1 1 calc R U . . .
C9 C 0.7797(2) 0.6128(3) 0.74235(14) 0.0368(5) Uani 1 1 d . . . . .
C10 C 0.8843(3) 0.6964(3) 0.78034(19) 0.0553(8) Uani 1 1 d . . . . .
H10A H 0.884777 0.789341 0.756718 0.083 Uiso 1 1 calc R U . . .
H10B H 0.957858 0.648080 0.771781 0.083 Uiso 1 1 calc R U . . .
H10C H 0.877284 0.705001 0.836797 0.083 Uiso 1 1 calc R U . . .
C11 C 0.4861(3) 0.8512(3) 0.61012(17) 0.0488(7) Uani 1 1 d . . . . .
H11A H 0.550283 0.903069 0.638811 0.073 Uiso 1 1 calc R U . . .
H11B H 0.416393 0.853487 0.639722 0.073 Uiso 1 1 calc R U . . .
H11C H 0.467287 0.893888 0.558509 0.073 Uiso 1 1 calc R U . . .
C12 C 0.7571(2) 0.7676(3) 0.54525(14) 0.0400(6) Uani 1 1 d . . . . .
C13 C 0.8600(2) 0.6882(3) 0.55928(16) 0.0472(6) Uani 1 1 d . . . . .
H13 H 0.857459 0.589433 0.557209 0.057 Uiso 1 1 calc R U . . .
C14 C 0.9674(3) 0.7592(4) 0.57654(18) 0.0548(7) Uani 1 1 d . . . . .
C15 C 0.9717(3) 0.9053(4) 0.58313(18) 0.0585(8) Uani 1 1 d . . . . .
H15 H 1.044197 0.951190 0.597265 0.070 Uiso 1 1 calc R U . . .
C16 C 0.8674(3) 0.9821(3) 0.56854(18) 0.0589(8) Uani 1 1 d . . . . .
H16 H 0.869708 1.080764 0.572346 0.071 Uiso 1 1 calc R U . . .
C17 C 0.7594(3) 0.9148(3) 0.54836(17) 0.0503(7) Uani 1 1 d . . . . .
H17 H 0.689367 0.967163 0.537014 0.060 Uiso 1 1 calc R U . . .

loop_
_atom_site_aniso_label
_atom_site_aniso_U_11
_atom_site_aniso_U_22
_atom_site_aniso_U_33
_atom_site_aniso_U_23
_atom_site_aniso_U_13
_atom_site_aniso_U_12
Br1 0.0462(2) 0.1101(4) 0.1876(6) 0.0010(3) -0.0187(3) 0.0077(2)
S1 0.0376(3) 0.0644(4) 0.0271(3) -0.0083(3) 0.0018(2) -0.0149(3)
O1 0.0558(12) 0.0265(9) 0.0898(16) 0.0040(9) -0.0199(11) 0.0037(8)
O2 0.0552(13) 0.1226(19) 0.0270(10) 0.0136(11) -0.0091(9) -0.0231(13)
O3 0.0523(12) 0.0645(13) 0.0643(13) -0.0355(11) 0.0137(10) -0.0180(10)
N1 0.0348(10) 0.0199(9) 0.0367(10) 0.0003(8) -0.0059(8) -0.0024(8)
C1 0.0365(12) 0.0313(11) 0.0265(11) 0.0024(9) 0.0007(9) 0.0007(10)
C2 0.0570(17) 0.0356(13) 0.0343(13) -0.0016(10) 0.0032(12) -0.0015(12)
C3 0.071(2) 0.0504(16) 0.0360(14) 0.0004(12) 0.0150(14) 0.0138(15)
C4 0.0468(16) 0.074(2) 0.0450(16) 0.0104(15) 0.0146(13) 0.0063(15)
C5 0.0418(15) 0.072(2) 0.0451(16) 0.0023(14) 0.0060(12) -0.0137(14)
C6 0.0425(14) 0.0473(15) 0.0361(13) -0.0040(11) 0.0023(11) -0.0085(12)
C7 0.0340(12) 0.0244(10) 0.0289(11) -0.0002(9) 0.0007(9) -0.0025(9)
C8 0.0294(11) 0.0432(13) 0.0282(11) -0.0002(10) -0.0003(9) -0.0051(10)
C9 0.0402(14) 0.0309(12) 0.0377(13) 0.0058(10) -0.0056(11) -0.0003(10)
C10 0.0465(16) 0.0439(15) 0.070(2) 0.0071(14) -0.0243(14) -0.0042(12)
C11 0.0500(16) 0.0504(16) 0.0455(15) 0.0140(12) 0.0013(13) 0.0125(13)
C12 0.0376(13) 0.0555(16) 0.0270(12) -0.0017(11) 0.0037(10) -0.0148(12)
C13 0.0440(15) 0.0534(16) 0.0437(15) -0.0017(13) 0.0011(12) -0.0092(13)
C14 0.0368(15) 0.075(2) 0.0509(17) 0.0059(15) -0.0050(12) -0.0063(14)
C15 0.0495(18) 0.075(2) 0.0501(17) 0.0024(15) -0.0003(14) -0.0270(16)
C16 0.064(2) 0.0545(18) 0.0582(19) 0.0031(14) 0.0044(16) -0.0186(16)
C17 0.0481(16) 0.0555(17) 0.0467(16) 0.0046(13) 0.0008(13) -0.0090(13)

loop_
_atom_type_symbol
_atom_type_description
_atom_type_scat_dispersion_real
_atom_type_scat_dispersion_imag
_atom_type_scat_source
C C 0.0033 0.0016 'International Tables Vol C Tables 4.2.6.8 and 6.1.1.4'
H H 0.0000 0.0000 'International Tables Vol C Tables 4.2.6.8 and 6.1.1.4'
Br Br -0.2901 2.4595 'International Tables Vol C Tables 4.2.6.8 and 6.1.1.4'
N N 0.0061 0.0033 'International Tables Vol C Tables 4.2.6.8 and 6.1.1.4'
O O 0.0106 0.0060 'International Tables Vol C Tables 4.2.6.8 and 6.1.1.4'
S S 0.1246 0.1234 'International Tables Vol C Tables 4.2.6.8 and 6.1.1.4'

loop_
_geom_angle_atom_site_label_1
_geom_angle_atom_site_label_2
_geom_angle_atom_site_label_3
_geom_angle
_geom_angle_site_symmetry_1
_geom_angle_site_symmetry_3
_geom_angle_publ_flag
O2 S1 C8 106.58(13) . . ?
O2 S1 C12 107.20(13) . . ?
O3 S1 O2 118.95(14) . . ?
O3 S1 C8 108.02(12) . . ?
O3 S1 C12 107.07(13) . . ?
C12 S1 C8 108.71(11) . . ?
C7 N1 H1 118.5 . . ?
C9 N1 H1 118.5 . . ?
C9 N1 C7 123.06(18) . . ?
C2 C1 C7 122.0(2) . . ?
C6 C1 C2 118.5(2) . . ?
C6 C1 C7 119.4(2) . . ?
C1 C2 H2 120.0 . . ?
C3 C2 C1 120.1(3) . . ?
C3 C2 H2 120.0 . . ?
C2 C3 H3 119.5 . . ?
C4 C3 C2 121.0(3) . . ?
C4 C3 H3 119.5 . . ?
C3 C4 H4 120.3 . . ?
C3 C4 C5 119.4(3) . . ?
C5 C4 H4 120.3 . . ?
C4 C5 H5 119.8 . . ?
C4 C5 C6 120.4(3) . . ?
C6 C5 H5 119.8 . . ?
C1 C6 C5 120.7(2) . . ?
C1 C6 H6 119.7 . . ?
C5 C6 H6 119.7 . . ?
N1 C7 C1 113.40(18) . . ?
N1 C7 H7 107.5 . . ?
N1 C7 C8 112.84(17) . . ?
C1 C7 H7 107.5 . . ?
C1 C7 C8 107.78(18) . . ?
C8 C7 H7 107.5 . . ?
S1 C8 H8 105.1 . . ?
C7 C8 S1 113.43(16) . . ?
C7 C8 H8 105.1 . . ?
C11 C8 S1 112.37(17) . . ?
C11 C8 C7 114.5(2) . . ?
C11 C8 H8 105.1 . . ?
O1 C9 N1 122.2(2) . . ?
O1 C9 C10 121.5(2) . . ?
N1 C9 C10 116.3(2) . . ?
C9 C10 H10A 109.5 . . ?
C9 C10 H10B 109.5 . . ?
C9 C10 H10C 109.5 . . ?
H10A C10 H10B 109.5 . . ?
H10A C10 H10C 109.5 . . ?
H10B C10 H10C 109.5 . . ?
C8 C11 H11A 109.5 . . ?
C8 C11 H11B 109.5 . . ?
C8 C11 H11C 109.5 . . ?
H11A C11 H11B 109.5 . . ?
H11A C11 H11C 109.5 . . ?
H11B C11 H11C 109.5 . . ?
C13 C12 S1 118.5(2) . . ?
C13 C12 C17 121.6(2) . . ?
C17 C12 S1 119.9(2) . . ?
C12 C13 H13 120.9 . . ?
C12 C13 C14 118.2(3) . . ?
C14 C13 H13 120.9 . . ?
C13 C14 Br1 119.9(2) . . ?
C15 C14 Br1 118.7(2) . . ?
C15 C14 C13 121.5(3) . . ?
C14 C15 H15 120.4 . . ?
C16 C15 C14 119.1(3) . . ?
C16 C15 H15 120.4 . . ?
C15 C16 H16 119.6 . . ?
C15 C16 C17 120.8(3) . . ?
C17 C16 H16 119.6 . . ?
C12 C17 H17 120.6 . . ?
C16 C17 C12 118.8(3) . . ?
C16 C17 H17 120.6 . . ?

loop_
_geom_bond_atom_site_label_1
_geom_bond_atom_site_label_2
_geom_bond_distance
_geom_bond_site_symmetry_2
_geom_bond_publ_flag
Br1 C14 1.884(3) . ?
S1 O2 1.440(2) . ?
S1 O3 1.437(2) . ?
S1 C8 1.797(2) . ?
S1 C12 1.771(2) . ?
O1 C9 1.225(3) . ?
N1 H1 0.8600 . ?
N1 C7 1.450(3) . ?
N1 C9 1.333(3) . ?
C1 C2 1.393(3) . ?
C1 C6 1.383(3) . ?
C1 C7 1.523(3) . ?
C2 H2 0.9300 . ?
C2 C3 1.386(4) . ?
C3 H3 0.9300 . ?
C3 C4 1.367(4) . ?
C4 H4 0.9300 . ?
C4 C5 1.377(4) . ?
C5 H5 0.9300 . ?
C5 C6 1.387(4) . ?
C6 H6 0.9300 . ?
C7 H7 0.9800 . ?
C7 C8 1.552(3) . ?
C8 H8 0.9800 . ?
C8 C11 1.518(4) . ?
C9 C10 1.502(4) . ?
C10 H10A 0.9600 . ?
C10 H10B 0.9600 . ?
C10 H10C 0.9600 . ?
C11 H11A 0.9600 . ?
C11 H11B 0.9600 . ?
C11 H11C 0.9600 . ?
C12 C13 1.373(4) . ?
C12 C17 1.385(4) . ?
C13 H13 0.9300 . ?
C13 C14 1.380(4) . ?
C14 C15 1.378(5) . ?
C15 H15 0.9300 . ?
C15 C16 1.374(5) . ?
C16 H16 0.9300 . ?
C16 C17 1.377(4) . ?
C17 H17 0.9300 . ?

loop_
_geom_torsion_atom_site_label_1
_geom_torsion_atom_site_label_2
_geom_torsion_atom_site_label_3
_geom_torsion_atom_site_label_4
_geom_torsion
_geom_torsion_site_symmetry_1
_geom_torsion_site_symmetry_2
_geom_torsion_site_symmetry_3
_geom_torsion_site_symmetry_4
_geom_torsion_publ_flag
Br1 C14 C15 C16 177.0(2) . . . . ?
S1 C12 C13 C14 177.6(2) . . . . ?
S1 C12 C17 C16 -179.8(2) . . . . ?
O2 S1 C8 C7 179.01(17) . . . . ?
O2 S1 C8 C11 -49.1(2) . . . . ?
O2 S1 C12 C13 -132.8(2) . . . . ?
O2 S1 C12 C17 45.0(2) . . . . ?
O3 S1 C8 C7 50.11(19) . . . . ?
O3 S1 C8 C11 -177.99(19) . . . . ?
O3 S1 C12 C13 -4.1(2) . . . . ?
O3 S1 C12 C17 173.7(2) . . . . ?
N1 C7 C8 S1 67.1(2) . . . . ?
N1 C7 C8 C11 -63.7(3) . . . . ?
C1 C2 C3 C4 0.0(4) . . . . ?
C1 C7 C8 S1 -166.91(15) . . . . ?
C1 C7 C8 C11 62.3(3) . . . . ?
C2 C1 C6 C5 1.0(4) . . . . ?
C2 C1 C7 N1 28.6(3) . . . . ?
C2 C1 C7 C8 -97.1(3) . . . . ?
C2 C3 C4 C5 1.1(4) . . . . ?
C3 C4 C5 C6 -1.2(4) . . . . ?
C4 C5 C6 C1 0.2(4) . . . . ?
C6 C1 C2 C3 -1.1(4) . . . . ?
C6 C1 C7 N1 -155.2(2) . . . . ?
C6 C1 C7 C8 79.1(3) . . . . ?
C7 N1 C9 O1 3.2(4) . . . . ?
C7 N1 C9 C10 -178.1(2) . . . . ?
C7 C1 C2 C3 175.1(2) . . . . ?
C7 C1 C6 C5 -175.3(2) . . . . ?
C8 S1 C12 C13 112.4(2) . . . . ?
C8 S1 C12 C17 -69.8(2) . . . . ?
C9 N1 C7 C1 102.3(3) . . . . ?
C9 N1 C7 C8 -134.8(2) . . . . ?
C12 S1 C8 C7 -65.74(19) . . . . ?
C12 S1 C8 C11 66.2(2) . . . . ?
C12 C13 C14 Br1 -177.30(19) . . . . ?
C12 C13 C14 C15 2.8(4) . . . . ?
C13 C12 C17 C16 -2.1(4) . . . . ?
C13 C14 C15 C16 -3.0(5) . . . . ?
C14 C15 C16 C17 0.6(5) . . . . ?
C15 C16 C17 C12 1.9(4) . . . . ?
C17 C12 C13 C14 -0.2(4) . . . . ?
